data_4087498
loop_
_publ_author_name
'Coe, Benjamin J.'
'Foxon, Simon P.'
'Pilkington, Rachel A.'
'S\'anchez, Sergio'
'Whittaker, Daniel'
'Clays, Koen'
'Depotter, Griet'
'Brunschwig, Bruce S.'

_publ_section_title
;
 Nonlinear Optical Chromophores with Two Ferrocenyl, Octamethylferrocenyl,
 or 4-(Diphenylamino)phenyl Groups Attached to Rhenium(I) or Zinc(II)
 Centers
;
_journal_issue 9
_journal_name_full Organometallics
_journal_page_first 1701
_journal_paper_doi 10.1021/acs.organomet.5b00193
_journal_volume 34
_journal_year 2015
_chemical_formula_moiety 'C25 H30 Fe N'
_chemical_formula_sum 'C25 H30 Fe N'
_chemical_formula_weight 400.35
_space_group_crystal_system triclinic
_space_group_IT_number 2
_space_group_name_Hall '-P 1'
_space_group_name_H-M_alt 'P -1'
_atom_sites_solution_hydrogens geom
_atom_sites_solution_primary iterative
_atom_sites_solution_secondary difmap
_audit_creation_date 2014-05-22
_audit_creation_method
;
Olex2 1.2
(compiled 2014.03.20 svn.r2914 for OlexSys, GUI svn.r4816)
;
_cell_angle_alpha 90.518(9)
_cell_angle_beta 95.357(9)
_cell_angle_gamma 92.272(8)
_cell_formula_units_Z 2
_cell_length_a 8.7387(9)
_cell_length_b 8.8209(8)
_cell_length_c 12.8954(15)
_cell_measurement_reflns_used 3361
_cell_measurement_temperature 100
_cell_measurement_theta_max 66.4824
_cell_measurement_theta_min 3.4398
_cell_volume 988.82(18)
_computing_cell_refinement
;
CrysAlisPro, Agilent Technologies,
Version 1.171.36.20 (release 27-06-2012 CrysAlis171 .NET)
(compiled Jul 11 2012,15:38:31)
;
_computing_data_collection
;
CrysAlisPro, Agilent Technologies,
Version 1.171.36.20 (release 27-06-2012 CrysAlis171 .NET)
(compiled Jul 11 2012,15:38:31)
;
_computing_data_reduction
;
CrysAlisPro, Agilent Technologies,
Version 1.171.36.20 (release 27-06-2012 CrysAlis171 .NET)
(compiled Jul 11 2012,15:38:31)
;
_computing_molecular_graphics 'Olex2 (Dolomanov et al., 2009)'
_computing_publication_material 'Olex2 (Dolomanov et al., 2009)'
_computing_structure_refinement 'XL (Sheldrick, 2008)'
_computing_structure_solution 'olex2.solve (Bourhis et al., 2013)'
_diffrn_ambient_temperature 100
_diffrn_measured_fraction_theta_full 0.961
_diffrn_measured_fraction_theta_max 0.961
_diffrn_measurement_details
;
#__ type_ start__ end____ width___ exp.time_
  1 omega  -94.18   69.82   2.0000    6.0000
omega____ theta____ kappa____ phi______ frames
    -      -75.0000   73.8681  244.2088 82

#__ type_ start__ end____ width___ exp.time_
  2 omega   81.21  267.21   2.0000   11.0000
omega____ theta____ kappa____ phi______ frames
    -      111.0000   73.8681   24.2088 93

#__ type_ start__ end____ width___ exp.time_
  3 phi    -25.79  332.10   1.9994   11.0000
omega____ theta____ kappa____ phi______ frames
 265.1388  110.0000   73.8681     -     179

#__ type_ start__ end____ width___ exp.time_
  4 phi     26.30  320.21   1.9994   11.0000
omega____ theta____ kappa____ phi______ frames
 224.2091  111.0000   73.8681     -     147

#__ type_ start__ end____ width___ exp.time_
  5 phi   -111.77   93.97   1.9975    1.3750
omega____ theta____ kappa____ phi______ frames
 137.7891   95.5000   73.8681     -     103

#__ type_ start__ end____ width___ exp.time_
  6 omega  -48.98   25.02   2.0000    6.0000
omega____ theta____ kappa____ phi______ frames
    -      -70.0000   73.8681   29.2094 37

#__ type_ start__ end____ width___ exp.time_
  7 phi    -25.79  132.16   1.9994   11.0000
omega____ theta____ kappa____ phi______ frames
 229.2091  111.0000   73.8681     -     79

#__ type_ start__ end____ width___ exp.time_
  8 omega   81.61  197.59   1.9997   11.0000
omega____ theta____ kappa____ phi______ frames
    -       90.0000   73.8681   49.2088 58

#__ type_ start__ end____ width___ exp.time_
  9 omega   58.21  144.21   2.0000    6.0000
omega____ theta____ kappa____ phi______ frames
    -      -14.5000   73.8681   16.7081 43

#__ type_ start__ end____ width___ exp.time_
 10 omega  -13.29   58.71   2.0000    6.0000
omega____ theta____ kappa____ phi______ frames
    -      -45.0000   73.8681  139.2088 36

#__ type_ start__ end____ width___ exp.time_
 11 omega   81.33  171.33   2.0000   11.0000
omega____ theta____ kappa____ phi______ frames
    -      110.0000   73.8681  -15.7900 45

#__ type_ start__ end____ width___ exp.time_
 12 phi    229.29  329.29   2.0000   11.0000
omega____ theta____ kappa____ phi______ frames
 158.5691  105.0000   73.8681     -     50

#__ type_ start__ end____ width___ exp.time_
 13 omega  -89.54   -9.54   2.0000    6.0000
omega____ theta____ kappa____ phi______ frames
    -      -70.0000   73.8681  144.2075 40

#__ type_ start__ end____ width___ exp.time_
 14 omega   73.90  151.90   2.0000   11.0000
omega____ theta____ kappa____ phi______ frames
    -      100.5000   73.8681  106.7081 39

#__ type_ start__ end____ width___ exp.time_
 15 omega   64.66  146.66   2.0000    6.0000
omega____ theta____ kappa____ phi______ frames
    -      -10.0000   73.8681  139.2088 41

#__ type_ start__ end____ width___ exp.time_
 16 omega   98.08  172.07   1.9997   11.0000
omega____ theta____ kappa____ phi______ frames
    -      113.0000   73.8681  229.2088 37

#__ type_ start__ end____ width___ exp.time_
 17 omega  -99.42  -25.42   2.0000    6.0000
omega____ theta____ kappa____ phi______ frames
    -      -80.0000   73.8681   94.2087 37
;
_diffrn_measurement_device_type 'Saxi-CrysAlisPro-abstract goniometer imported SAXI images'
_diffrn_measurement_method '\w and \p scans'
_diffrn_orient_matrix_UB_11 -0.0520862000
_diffrn_orient_matrix_UB_12 0.0020551000
_diffrn_orient_matrix_UB_13 -0.1174368000
_diffrn_orient_matrix_UB_21 -0.0082085000
_diffrn_orient_matrix_UB_22 -0.1747892000
_diffrn_orient_matrix_UB_23 -0.0028623000
_diffrn_orient_matrix_UB_31 -0.1691847000
_diffrn_orient_matrix_UB_32 0.0004016000
_diffrn_orient_matrix_UB_33 0.0245031000
_diffrn_radiation_monochromator graphite
_diffrn_radiation_type CuK\a
_diffrn_radiation_wavelength 1.54184
_diffrn_reflns_av_R_equivalents 0.1104
_diffrn_reflns_av_unetI/netI 0.1164
_diffrn_reflns_limit_h_max 9
_diffrn_reflns_limit_h_min -10
_diffrn_reflns_limit_k_max 10
_diffrn_reflns_limit_k_min -10
_diffrn_reflns_limit_l_max 15
_diffrn_reflns_limit_l_min -12
_diffrn_reflns_number 8113
_diffrn_reflns_theta_full 66.59
_diffrn_reflns_theta_max 66.59
_diffrn_reflns_theta_min 3.44
_diffrn_source 'Enhance (Cu) X-ray Source'
_exptl_absorpt_coefficient_mu 6.157
_exptl_absorpt_correction_T_max 1.00000
_exptl_absorpt_correction_T_min 0.56746
_exptl_absorpt_correction_type multi-scan
_exptl_absorpt_process_details
;
CrysAlisPro, Agilent Technologies,
Version 1.171.36.20 (release 27-06-2012 CrysAlis171 .NET)
(compiled Jul 11 2012,15:38:31)
Empirical absorption correction using spherical harmonics,
 implemented in SCALE3 ABSPACK scaling algorithm.
;
_exptl_crystal_colour 'clear dark red'
_exptl_crystal_colour_lustre clear
_exptl_crystal_colour_modifier dark
_exptl_crystal_colour_primary red
_exptl_crystal_density_diffrn 1.345
_exptl_crystal_density_method 'not measured'
_exptl_crystal_description needle
_exptl_crystal_F_000 426
_exptl_crystal_size_max 0.1
_exptl_crystal_size_mid 0.05
_exptl_crystal_size_min 0.02
_refine_diff_density_max 0.676
_refine_diff_density_min -0.683
_refine_diff_density_rms 0.105
_refine_ls_extinction_method none
_refine_ls_goodness_of_fit_ref 1.018
_refine_ls_hydrogen_treatment constr
_refine_ls_matrix_type full
_refine_ls_number_parameters 252
_refine_ls_number_reflns 3360
_refine_ls_number_restraints 0
_refine_ls_restrained_S_all 1.018
_refine_ls_R_factor_all 0.0976
_refine_ls_R_factor_gt 0.0718
_refine_ls_shift/su_max 0.000
_refine_ls_shift/su_mean 0.000
_refine_ls_structure_factor_coef Fsqd
_refine_ls_weighting_details 'calc w=1/[\s^2^(Fo^2^)+(0.0947P)^2^+0.0000P] where P=(Fo^2^+2Fc^2^)/3'
_refine_ls_weighting_scheme calc
_refine_ls_wR_factor_gt 0.1645
_refine_ls_wR_factor_ref 0.1858
_reflns_number_gt 2529
_reflns_number_total 3360
_reflns_threshold_expression >2sigma(I)
_cod_data_source_file om5b00193_si_003.cif
_cod_data_source_block Me8Fcv2bpy
_cod_database_code 4087498
_chemical_oxdiff_formula 'C11 H10 N O'
_reflns_odcompleteness_completeness 96.05
_reflns_odcompleteness_iscentric 1
_reflns_odcompleteness_theta 66.49
_olex2_refinement_description
;
1. Fixed Uiso
 At 1.2 times of:
  All C(H) groups
 At 1.5 times of:
  All C(H,H,H) groups
2.a Aromatic/amide H refined with riding coordinates:
 C1(H1), C2(H2), C4(H4), C6(H6), C7(H7), C17(H17)
2.b Idealised Me refined as rotating group:
 C13(H13a,H13b,H13c), C14(H14a,H14b,H14c), C15(H15a,H15b,H15c), C16(H16a,H16b,
 H16c), C22(H22a,H22b,H22c), C23(H23a,H23b,H23c), C24(H24a,H24b,H24c), C25(H25a,
 H25b,H25c)
;

loop_
_space_group_symop_id
_space_group_symop_operation_xyz
1 'x, y, z'
2 '-x, -y, -z'

loop_
_atom_site_label
_atom_site_type_symbol
_atom_site_fract_x
_atom_site_fract_y
_atom_site_fract_z
_atom_site_U_iso_or_equiv
_atom_site_adp_type
_atom_site_occupancy
_atom_site_calc_flag
_atom_site_refinement_flags_posn
Fe1 Fe 0.17293(8) 0.73989(8) 0.28615(6) 0.0184(2) Uani 1 d .
N1 N 0.6331(5) 0.0199(4) 0.1162(3) 0.0239(9) Uani 1 d .
C1 C 0.6717(5) 0.1210(5) 0.1913(4) 0.0240(10) Uani 1 d .
H1 H 0.7483 0.0949 0.2447 0.029 Uiso 1 calc R
C2 C 0.6088(6) 0.2625(5) 0.1981(4) 0.0238(10) Uani 1 d .
H2 H 0.6425 0.3302 0.2540 0.029 Uiso 1 calc R
C3 C 0.4942(5) 0.3037(5) 0.1208(4) 0.0228(10) Uani 1 d .
C4 C 0.4543(5) 0.1974(5) 0.0422(4) 0.0223(10) Uani 1 d .
H4 H 0.3787 0.2206 -0.0125 0.027 Uiso 1 calc R
C5 C 0.5224(6) 0.0575(5) 0.0417(4) 0.0213(9) Uani 1 d .
C6 C 0.4197(5) 0.4497(5) 0.1203(4) 0.0227(10) Uani 1 d .
H6 H 0.3617 0.4772 0.0578 0.027 Uiso 1 calc R
C7 C 0.4268(5) 0.5465(5) 0.1998(4) 0.0205(9) Uani 1 d .
H7 H 0.4842 0.5155 0.2617 0.025 Uiso 1 calc R
C8 C 0.3583(5) 0.6950(5) 0.2055(4) 0.0201(9) Uani 1 d .
C9 C 0.4006(5) 0.8024(5) 0.2898(4) 0.0221(10) Uani 1 d .
C10 C 0.3109(5) 0.9321(5) 0.2723(4) 0.0215(10) Uani 1 d .
C11 C 0.2105(6) 0.9066(5) 0.1788(4) 0.0216(10) Uani 1 d .
C12 C 0.2390(5) 0.7594(5) 0.1377(4) 0.0191(9) Uani 1 d .
C13 C 0.1574(6) 0.6916(5) 0.0405(4) 0.0254(10) Uani 1 d .
H13A H 0.1229 0.5871 0.0536 0.038 Uiso 1 calc GR
H13B H 0.2276 0.6918 -0.0146 0.038 Uiso 1 calc GR
H13C H 0.0682 0.7514 0.0184 0.038 Uiso 1 calc GR
C14 C 0.0980(6) 1.0153(6) 0.1324(4) 0.0297(11) Uani 1 d .
H14A H 0.0034 0.9596 0.1049 0.045 Uiso 1 calc GR
H14B H 0.1423 1.0699 0.0756 0.045 Uiso 1 calc GR
H14C H 0.0744 1.0881 0.1859 0.045 Uiso 1 calc GR
C15 C 0.3176(6) 1.0722(6) 0.3402(4) 0.0290(11) Uani 1 d .
H15A H 0.2129 1.1032 0.3483 0.044 Uiso 1 calc GR
H15B H 0.3746 1.1542 0.3078 0.044 Uiso 1 calc GR
H15C H 0.3698 1.0504 0.4087 0.044 Uiso 1 calc GR
C16 C 0.5273(6) 0.7856(6) 0.3763(4) 0.0278(11) Uani 1 d .
H16A H 0.5016 0.8395 0.4387 0.042 Uiso 1 calc GR
H16B H 0.6242 0.8286 0.3545 0.042 Uiso 1 calc GR
H16C H 0.5384 0.6778 0.3918 0.042 Uiso 1 calc GR
C17 C -0.0238(6) 0.7840(5) 0.3539(4) 0.0256(10) Uani 1 d .
H17 H -0.0735 0.8778 0.3549 0.031 Uiso 1 calc R
C18 C 0.0934(6) 0.7364(6) 0.4302(4) 0.0274(11) Uani 1 d .
C19 C 0.1312(6) 0.5879(6) 0.4016(4) 0.0266(10) Uani 1 d .
C20 C 0.0400(5) 0.5456(5) 0.3057(4) 0.0238(10) Uani 1 d .
C21 C -0.0539(5) 0.6693(5) 0.2770(4) 0.0241(10) Uani 1 d .
C22 C -0.1718(5) 0.6722(6) 0.1841(4) 0.0287(11) Uani 1 d .
H22A H -0.1929 0.7776 0.1665 0.043 Uiso 1 calc GR
H22B H -0.2669 0.6191 0.2007 0.043 Uiso 1 calc GR
H22C H -0.1322 0.6217 0.1247 0.043 Uiso 1 calc GR
C23 C 0.0456(6) 0.3987(5) 0.2478(4) 0.0309(11) Uani 1 d .
H23A H 0.0149 0.4139 0.1737 0.046 Uiso 1 calc GR
H23B H -0.0249 0.3235 0.2754 0.046 Uiso 1 calc GR
H23C H 0.1505 0.3624 0.2562 0.046 Uiso 1 calc GR
C24 C 0.2428(6) 0.4905(6) 0.4622(5) 0.0364(13) Uani 1 d .
H24A H 0.2879 0.4217 0.4145 0.055 Uiso 1 calc GR
H24B H 0.1891 0.4310 0.5126 0.055 Uiso 1 calc GR
H24C H 0.3245 0.5548 0.4993 0.055 Uiso 1 calc GR
C25 C 0.1551(8) 0.8254(8) 0.5249(4) 0.0424(14) Uani 1 d .
H25A H 0.2600 0.7955 0.5465 0.064 Uiso 1 calc GR
H25B H 0.0895 0.8053 0.5812 0.064 Uiso 1 calc GR
H25C H 0.1562 0.9339 0.5091 0.064 Uiso 1 calc GR

loop_
_atom_site_aniso_label
_atom_site_aniso_U_11
_atom_site_aniso_U_22
_atom_site_aniso_U_33
_atom_site_aniso_U_23
_atom_site_aniso_U_13
_atom_site_aniso_U_12
Fe1 0.0239(4) 0.0163(4) 0.0164(4) -0.0032(3) 0.0070(3) 0.0049(2)
N1 0.032(2) 0.020(2) 0.020(2) -0.0036(16) 0.0037(16) 0.0093(15)
C1 0.026(2) 0.023(2) 0.023(3) -0.0025(19) 0.0018(19) 0.0061(18)
C2 0.032(3) 0.022(2) 0.019(2) -0.0025(19) 0.0078(19) 0.0030(18)
C3 0.024(2) 0.019(2) 0.026(3) -0.0044(19) 0.0069(19) 0.0024(17)
C4 0.023(2) 0.021(2) 0.024(3) 0.0003(19) 0.0100(19) 0.0061(17)
C5 0.029(2) 0.014(2) 0.022(2) 0.0001(19) 0.0072(18) 0.0061(16)
C6 0.026(2) 0.024(2) 0.019(2) -0.0032(19) 0.0070(18) 0.0061(18)
C7 0.021(2) 0.019(2) 0.023(2) -0.0015(18) 0.0090(18) 0.0050(16)
C8 0.024(2) 0.024(2) 0.014(2) -0.0036(18) 0.0090(18) 0.0039(17)
C9 0.020(2) 0.022(2) 0.026(3) -0.0077(19) 0.0108(19) -0.0039(17)
C10 0.024(2) 0.016(2) 0.026(3) -0.0017(19) 0.0089(19) -0.0023(16)
C11 0.038(3) 0.013(2) 0.015(2) 0.0016(17) 0.0053(19) 0.0065(17)
C12 0.022(2) 0.019(2) 0.019(2) 0.0000(18) 0.0128(18) 0.0037(16)
C13 0.032(3) 0.025(2) 0.020(3) -0.004(2) 0.005(2) 0.0073(19)
C14 0.037(3) 0.021(2) 0.032(3) -0.001(2) 0.003(2) 0.0076(19)
C15 0.040(3) 0.019(2) 0.029(3) -0.006(2) 0.007(2) 0.0043(19)
C16 0.028(3) 0.027(2) 0.028(3) -0.012(2) 0.000(2) 0.0045(18)
C17 0.029(3) 0.024(2) 0.026(3) -0.003(2) 0.017(2) 0.0060(18)
C18 0.026(2) 0.033(3) 0.026(3) -0.001(2) 0.014(2) 0.0001(19)
C19 0.036(3) 0.029(3) 0.015(2) 0.008(2) 0.008(2) 0.004(2)
C20 0.021(2) 0.026(2) 0.026(3) 0.001(2) 0.0106(19) -0.0006(18)
C21 0.021(2) 0.026(2) 0.028(3) -0.001(2) 0.013(2) 0.0006(17)
C22 0.020(2) 0.035(3) 0.031(3) 0.000(2) 0.002(2) 0.0041(18)
C23 0.037(3) 0.019(2) 0.037(3) -0.003(2) 0.009(2) -0.0017(19)
C24 0.033(3) 0.037(3) 0.040(3) 0.016(3) 0.007(2) 0.004(2)
C25 0.054(4) 0.054(4) 0.021(3) -0.013(3) 0.013(3) -0.001(3)

loop_
_atom_type_symbol
_atom_type_description
_atom_type_scat_dispersion_real
_atom_type_scat_dispersion_imag
_atom_type_scat_source
C C 0.0181 0.0091 'International Tables Vol C Tables 4.2.6.8 and 6.1.1.4'
H H 0.0000 0.0000 'International Tables Vol C Tables 4.2.6.8 and 6.1.1.4'
Fe Fe -1.1336 3.1974 'International Tables Vol C Tables 4.2.6.8 and 6.1.1.4'
N N 0.0311 0.0180 'International Tables Vol C Tables 4.2.6.8 and 6.1.1.4'

loop_
_geom_angle_atom_site_label_1
_geom_angle_atom_site_label_2
_geom_angle_atom_site_label_3
_geom_angle
_geom_angle_site_symmetry_3
C8 Fe1 C10 68.70(18) .
C8 Fe1 C11 68.58(19) .
C8 Fe1 C12 40.86(18) .
C8 Fe1 C19 115.1(2) .
C8 Fe1 C20 111.30(19) .
C9 Fe1 C8 41.41(19) .
C9 Fe1 C10 40.53(19) .
C9 Fe1 C11 68.6(2) .
C9 Fe1 C12 69.20(19) .
C9 Fe1 C17 142.5(2) .
C9 Fe1 C18 113.3(2) .
C9 Fe1 C19 111.8(2) .
C9 Fe1 C20 138.0(2) .
C9 Fe1 C21 177.16(19) .
C10 Fe1 C11 40.65(19) .
C10 Fe1 C19 136.7(2) .
C10 Fe1 C20 177.7(2) .
C12 Fe1 C10 68.71(19) .
C12 Fe1 C11 40.80(17) .
C12 Fe1 C19 144.00(19) .
C12 Fe1 C20 112.91(19) .
C17 Fe1 C8 174.8(2) .
C17 Fe1 C10 112.47(19) .
C17 Fe1 C11 108.8(2) .
C17 Fe1 C12 134.3(2) .
C17 Fe1 C19 67.8(2) .
C17 Fe1 C20 67.76(19) .
C18 Fe1 C8 144.0(2) .
C18 Fe1 C10 109.8(2) .
C18 Fe1 C11 134.8(2) .
C18 Fe1 C12 174.6(2) .
C18 Fe1 C17 40.9(2) .
C18 Fe1 C19 40.4(2) .
C18 Fe1 C20 68.8(2) .
C18 Fe1 C21 68.9(2) .
C19 Fe1 C11 175.2(2) .
C19 Fe1 C20 41.0(2) .
C20 Fe1 C11 141.7(2) .
C21 Fe1 C8 135.77(19) .
C21 Fe1 C10 141.1(2) .
C21 Fe1 C11 111.3(2) .
C21 Fe1 C12 108.8(2) .
C21 Fe1 C17 40.3(2) .
C21 Fe1 C19 68.5(2) .
C21 Fe1 C20 40.49(19) .
C1 N1 C5 117.0(4) .
N1 C1 C2 124.9(5) .
C1 C2 C3 118.9(4) .
C2 C3 C6 123.5(4) .
C4 C3 C2 116.0(4) .
C4 C3 C6 120.5(5) .
C3 C4 C5 121.5(5) .
N1 C5 C4 121.8(4) .
N1 C5 C5 116.7(5) 2_655
C4 C5 C5 121.5(6) 2_655
C7 C6 C3 125.3(5) .
C6 C7 C8 128.8(5) .
C7 C8 Fe1 124.7(3) .
C9 C8 Fe1 68.7(2) .
C9 C8 C7 122.7(4) .
C12 C8 Fe1 69.7(3) .
C12 C8 C7 129.6(4) .
C12 C8 C9 107.6(4) .
C8 C9 Fe1 69.9(3) .
C8 C9 C16 126.0(4) .
C10 C9 Fe1 70.5(3) .
C10 C9 C8 108.1(4) .
C10 C9 C16 125.7(4) .
C16 C9 Fe1 129.2(3) .
C9 C10 Fe1 68.9(3) .
C9 C10 C11 108.3(4) .
C9 C10 C15 126.3(5) .
C11 C10 Fe1 69.9(3) .
C11 C10 C15 125.4(4) .
C15 C10 Fe1 126.3(3) .
C10 C11 Fe1 69.5(2) .
C10 C11 C12 108.1(4) .
C10 C11 C14 125.6(4) .
C12 C11 Fe1 69.3(2) .
C12 C11 C14 126.4(4) .
C14 C11 Fe1 127.5(4) .
C8 C12 Fe1 69.5(3) .
C8 C12 C11 107.9(4) .
C8 C12 C13 127.8(4) .
C11 C12 Fe1 69.9(3) .
C11 C12 C13 124.3(4) .
C13 C12 Fe1 126.8(3) .
C18 C17 Fe1 69.3(3) .
C21 C17 Fe1 69.8(3) .
C21 C17 C18 109.1(4) .
C17 C18 Fe1 69.8(3) .
C17 C18 C25 125.3(5) .
C19 C18 Fe1 70.5(3) .
C19 C18 C17 107.2(5) .
C19 C18 C25 127.4(5) .
C25 C18 Fe1 127.7(4) .
C18 C19 Fe1 69.1(3) .
C18 C19 C20 108.2(5) .
C18 C19 C24 125.7(5) .
C20 C19 Fe1 69.6(3) .
C20 C19 C24 126.1(5) .
C24 C19 Fe1 128.3(4) .
C19 C20 Fe1 69.4(3) .
C19 C20 C23 125.7(5) .
C21 C20 Fe1 69.2(3) .
C21 C20 C19 107.4(4) .
C21 C20 C23 126.8(5) .
C23 C20 Fe1 126.4(3) .
C17 C21 Fe1 69.9(3) .
C17 C21 C20 108.0(5) .
C17 C21 C22 126.3(5) .
C20 C21 Fe1 70.4(3) .
C20 C21 C22 125.6(5) .
C22 C21 Fe1 128.1(3) .

loop_
_geom_bond_atom_site_label_1
_geom_bond_atom_site_label_2
_geom_bond_distance
_geom_bond_site_symmetry_2
Fe1 C8 2.055(4) .
Fe1 C9 2.039(5) .
Fe1 C10 2.060(4) .
Fe1 C11 2.066(4) .
Fe1 C12 2.057(4) .
Fe1 C17 2.049(5) .
Fe1 C18 2.043(5) .
Fe1 C19 2.061(5) .
Fe1 C20 2.063(5) .
Fe1 C21 2.047(5) .
N1 C1 1.322(7) .
N1 C5 1.352(6) .
C1 C2 1.389(7) .
C2 C3 1.406(7) .
C3 C4 1.385(7) .
C3 C6 1.466(6) .
C4 C5 1.391(7) .
C5 C5 1.486(10) 2_655
C6 C7 1.324(7) .
C7 C8 1.465(6) .
C8 C9 1.448(7) .
C8 C12 1.435(7) .
C9 C10 1.420(7) .
C9 C16 1.509(7) .
C10 C11 1.433(7) .
C10 C15 1.504(7) .
C11 C12 1.437(6) .
C11 C14 1.490(7) .
C12 C13 1.491(7) .
C17 C18 1.431(7) .
C17 C21 1.411(7) .
C18 C19 1.417(7) .
C18 C25 1.491(8) .
C19 C20 1.445(7) .
C19 C24 1.496(7) .
C20 C21 1.422(7) .
C20 C23 1.494(7) .
C21 C22 1.506(7) .
